data_7160340
loop_
_publ_author_name
'Kong, Yanyan'
'Gong, Ming'
'Xu, Xuemei'
'Wu, Yangjie'
'Jiang, Xingmao'

_publ_section_title
;
 An efficient direct electrolysis method for the synthesis of
 1,1,1,3,3,3-hexafluoroisopropyxy substituted imidazo[1,2-a]pyridines
;
_journal_name_full 'Organic &amp; Biomolecular Chemistry'
_journal_paper_doi 10.1039/D4OB02073A
_journal_year 2025
_chemical_absolute_configuration ad
_chemical_formula_moiety 'C16 H10 F6 N2 O'
_chemical_formula_sum 'C16 H10 F6 N2 O'
_chemical_formula_weight 360.26
_space_group_crystal_system orthorhombic
_space_group_IT_number 33
_space_group_name_Hall 'P 2c -2n'
_space_group_name_H-M_alt 'P n a 21'
_atom_sites_solution_hydrogens geom
_atom_sites_solution_primary direct
_audit_creation_date 2021-11-03
_audit_creation_method
;
Olex2 1.2
(compiled 2018.05.29 svn.r3508 for OlexSys, GUI svn.r5506)
;
_audit_update_record
;
2024-12-22 deposited with the CCDC.	2025-01-21 downloaded from the CCDC.
;
_cell_angle_alpha 90
_cell_angle_beta 90
_cell_angle_gamma 90
_cell_formula_units_Z 4
_cell_length_a 9.4804(2)
_cell_length_b 10.7171(3)
_cell_length_c 14.9246(5)
_cell_measurement_reflns_used 1517
_cell_measurement_temperature 293(2)
_cell_measurement_theta_max 60.3020
_cell_measurement_theta_min 5.0590
_cell_volume 1516.38(7)
_computing_cell_refinement 'CrysAlisPro 1.171.40.53 (Rigaku OD, 2019)'
_computing_data_collection 'CrysAlisPro 1.171.40.53 (Rigaku OD, 2019)'
_computing_data_reduction 'CrysAlisPro 1.171.40.53 (Rigaku OD, 2019)'
_computing_molecular_graphics 'Olex2 (Dolomanov et al., 2009)'
_computing_publication_material 'Olex2 (Dolomanov et al., 2009)'
_computing_structure_refinement 'ShelXL (Sheldrick, 2015)'
_computing_structure_solution 'ShelXS (Sheldrick, 2008)'
_diffrn_ambient_temperature 293(2)
_diffrn_detector 'CCD plate'
_diffrn_detector_area_resol_mean 16.2312
_diffrn_detector_type Eos
_diffrn_measured_fraction_theta_full 1.000
_diffrn_measured_fraction_theta_max 0.991
_diffrn_measurement_details
;
List of Runs (angles in degrees, time in seconds):

  # Type    Start    End  Width  t~exp~   \w     \q     \k     \f   Frames
#--------------------------------------------------------------------------
  1  \w    -32.00  -6.00   1.00    1.00    --  -33.50 -77.00-120.00   26
  2  \w    -28.00  10.00   1.00    1.00    --  -33.50  19.00 -30.00   38
  3  \w   -102.00 -57.00   1.00    1.00    --  -33.50 -77.00-120.00   45
  4  \w     60.00  92.00   1.00    1.00    --   36.47  57.00-180.00   32
  5  \w     84.00 110.00   1.00    1.00    --   36.47 178.00  30.00   26
  6  \w     59.00 110.00   1.00    1.00    --   36.47 178.00 -30.00   51
  7  \w     45.00  90.00   1.00    2.00    --  108.00 -94.00  60.00   45
  8  \w    100.00 158.00   1.00    2.00    --  108.00 111.00 -60.00   58
  9  \w     89.00 135.00   1.00    2.00    --  108.00  45.00 -90.00   46
 10  \w     45.00 116.00   1.00    2.00    --  108.00 -30.00  30.00   71
 11  \w     54.00 109.00   1.00    2.00    --  108.00 -94.00-150.00   55
 12  \w    111.00 162.00   1.00    2.00    --  108.00 111.00 150.00   51
 13  \w    -76.00 -50.00   1.00    1.00    --  -33.50 -77.00  90.00   26
 14  \w    -92.00 -67.00   1.00    1.00    --  -33.50 -57.00 -30.00   25
 15  \w    -32.00  27.00   1.00    1.00    --   36.47 -77.00-120.00   59
 16  \w     -3.00  54.00   1.00    1.00    --   36.47 -99.00 -30.00   57
 17  \w    119.00 145.00   1.00    2.00    --  108.00 178.00  30.00   26
 18  \w     37.00  64.00   1.00    2.00    --  108.00 -30.00 -60.00   27
 19  \w    147.00 173.00   1.00    2.00    --  108.00  61.00-150.00   26
 20  \w     89.00 115.00   1.00    2.00    --  108.00  61.00-150.00   26
 21  \w     76.00 102.00   1.00    2.00    --  108.00 -30.00 -60.00   26
 22  \w     48.00 103.00   1.00    2.00    --  108.00 -94.00 120.00   55
;
_diffrn_measurement_device 'four-circle diffractometer'
_diffrn_measurement_device_type 'Xcalibur, Eos, Gemini'
_diffrn_measurement_method '\w scans'
_diffrn_orient_matrix_type 'CrysAlisPro convention (1999,Acta A55,543-557)'
_diffrn_orient_matrix_UB_11 -0.0105671000
_diffrn_orient_matrix_UB_12 0.1427718000
_diffrn_orient_matrix_UB_13 -0.0097036000
_diffrn_orient_matrix_UB_21 0.0317074000
_diffrn_orient_matrix_UB_22 -0.0115250000
_diffrn_orient_matrix_UB_23 -0.1008490000
_diffrn_orient_matrix_UB_31 -0.1591343000
_diffrn_orient_matrix_UB_32 -0.0118491000
_diffrn_orient_matrix_UB_33 -0.0194873000
_diffrn_radiation_monochromator graphite
_diffrn_radiation_probe x-ray
_diffrn_radiation_type CuK\a
_diffrn_radiation_wavelength 1.54184
_diffrn_reflns_av_R_equivalents 0.0285
_diffrn_reflns_av_unetI/netI 0.0301
_diffrn_reflns_Laue_measured_fraction_full 1.000
_diffrn_reflns_Laue_measured_fraction_max 0.991
_diffrn_reflns_limit_h_max 8
_diffrn_reflns_limit_h_min -11
_diffrn_reflns_limit_k_max 12
_diffrn_reflns_limit_k_min -13
_diffrn_reflns_limit_l_max 11
_diffrn_reflns_limit_l_min -18
_diffrn_reflns_number 5527
_diffrn_reflns_point_group_measured_fraction_full 0.729
_diffrn_reflns_point_group_measured_fraction_max 0.713
_diffrn_reflns_theta_full 67.684
_diffrn_reflns_theta_max 70.716
_diffrn_reflns_theta_min 5.081
_diffrn_source 'fine-focus sealed X-ray tube'
_diffrn_source_type 'Enhance (Cu) X-ray Source'
_exptl_absorpt_coefficient_mu 1.341
_exptl_absorpt_correction_T_max 1.00000
_exptl_absorpt_correction_T_min 0.96413
_exptl_absorpt_correction_type multi-scan
_exptl_absorpt_process_details
;
CrysAlisPro 1.171.40.53 (Rigaku Oxford Diffraction, 2019)
Empirical absorption correction using spherical harmonics,
 implemented in SCALE3 ABSPACK scaling algorithm.
;
_exptl_crystal_colour yellow
_exptl_crystal_colour_primary yellow
_exptl_crystal_density_diffrn 1.578
_exptl_crystal_description block
_exptl_crystal_F_000 728
_exptl_crystal_size_max 0.16
_exptl_crystal_size_mid 0.13
_exptl_crystal_size_min 0.1
_refine_diff_density_max 0.120
_refine_diff_density_min -0.177
_refine_diff_density_rms 0.034
_refine_ls_abs_structure_details
;
 Flack x determined using 427 quotients [(I+)-(I-)]/[(I+)+(I-)]
 (Parsons, Flack and Wagner, Acta Cryst. B69 (2013) 249-259).
;
_refine_ls_abs_structure_Flack 0.1(2)
_refine_ls_extinction_method none
_refine_ls_goodness_of_fit_ref 1.053
_refine_ls_hydrogen_treatment constr
_refine_ls_matrix_type full
_refine_ls_number_parameters 226
_refine_ls_number_reflns 2085
_refine_ls_number_restraints 1
_refine_ls_restrained_S_all 1.053
_refine_ls_R_factor_all 0.0491
_refine_ls_R_factor_gt 0.0399
_refine_ls_shift/su_max 0.000
_refine_ls_shift/su_mean 0.000
_refine_ls_structure_factor_coef Fsqd
_refine_ls_weighting_details 'w=1/[\s^2^(Fo^2^)+(0.0602P)^2^] where P=(Fo^2^+2Fc^2^)/3'
_refine_ls_weighting_scheme calc
_refine_ls_wR_factor_gt 0.1016
_refine_ls_wR_factor_ref 0.1102
_reflns_Friedel_coverage 0.383
_reflns_Friedel_fraction_full 0.434
_reflns_Friedel_fraction_max 0.411
_reflns_number_gt 1743
_reflns_number_total 2085
_reflns_threshold_expression 'I > 2\s(I)'
_cod_data_source_file d4ob02073a2.cif
_cod_data_source_block 202111300
_cod_original_cell_volume 1516.37(8)
_cod_database_code 7160340
_shelx_shelxl_version_number 2014/7
_chemical_oxdiff_formula C30H3N1O4Br1
_chemical_oxdiff_usercomment r
_shelx_space_group_comment
;
The symmetry employed for this shelxl refinement is uniquely defined
by the following loop, which should always be used as a source of
symmetry information in preference to the above space-group names.
They are only intended as comments.
;
_shelx_estimated_absorpt_t_max 0.878
_shelx_estimated_absorpt_t_min 0.814
_reflns_odcompleteness_completeness 99.94
_reflns_odcompleteness_iscentric 1
_reflns_odcompleteness_theta 66.97
_olex2_refinement_description
;
1. Fixed Uiso
 At 1.2 times of:
  All C(H) groups
2.a Ternary CH refined with riding coordinates:
 C14(H14)
2.b Aromatic/amide H refined with riding coordinates:
 C1(H1), C2(H2), C3(H3), C4(H4), C9(H9), C10(H10), C11(H11), C12(H12), C13(H13)
;
_olex2_submission_special_instructions 'No special instructions were received'
_oxdiff_exptl_absorpt_empirical_details
;
Empirical correction (ABSPACK) includes:
- Absorption correction using spherical harmonics
- Frame scaling
;
_oxdiff_exptl_absorpt_empirical_full_max 1.189
_oxdiff_exptl_absorpt_empirical_full_min 0.889

loop_
_space_group_symop_operation_xyz
'x, y, z'
'-x, -y, z+1/2'
'-x+1/2, y+1/2, z+1/2'
'x+1/2, -y+1/2, z'

loop_
_atom_site_label
_atom_site_type_symbol
_atom_site_fract_x
_atom_site_fract_y
_atom_site_fract_z
_atom_site_U_iso_or_equiv
_atom_site_adp_type
_atom_site_occupancy
_atom_site_site_symmetry_order
_atom_site_calc_flag
_atom_site_refinement_flags_posn
_atom_site_refinement_flags_adp
_atom_site_refinement_flags_occupancy
_atom_site_disorder_assembly
_atom_site_disorder_group
F1 F 0.4620(3) 0.3993(3) 0.7063(2) 0.0873(9) Uani 1 1 d . . . . .
F2 F 0.5441(3) 0.3081(3) 0.5913(3) 0.1051(13) Uani 1 1 d . . . . .
F3 F 0.3343(3) 0.2691(3) 0.6347(3) 0.1066(14) Uani 1 1 d . . . . .
F4 F 0.4650(4) 0.3908(4) 0.4308(3) 0.1174(14) Uani 1 1 d . . . . .
F5 F 0.2552(4) 0.3349(3) 0.4646(3) 0.1024(12) Uani 1 1 d . . . . .
F6 F 0.2955(3) 0.5212(3) 0.42392(19) 0.0779(8) Uani 1 1 d . . . . .
O1 O 0.2488(3) 0.5072(2) 0.6088(2) 0.0502(6) Uani 1 1 d . . . . .
N1 N 0.2843(3) 0.7178(3) 0.6570(2) 0.0464(7) Uani 1 1 d . . . . .
N2 N 0.1276(3) 0.8209(3) 0.5716(2) 0.0504(7) Uani 1 1 d . . . . .
C1 C 0.3851(4) 0.7049(4) 0.7223(3) 0.0548(9) Uani 1 1 d . . . . .
H1 H 0.4216 0.6267 0.7362 0.066 Uiso 1 1 calc R . . . .
C2 C 0.4304(5) 0.8076(4) 0.7662(3) 0.0629(11) Uani 1 1 d . . . . .
H2 H 0.4980 0.7999 0.8110 0.075 Uiso 1 1 calc R . . . .
C3 C 0.3756(5) 0.9267(4) 0.7445(3) 0.0663(12) Uani 1 1 d . . . . .
H3 H 0.4091 0.9970 0.7743 0.080 Uiso 1 1 calc R . . . .
C4 C 0.2753(5) 0.9391(4) 0.6810(3) 0.0579(10) Uani 1 1 d . . . . .
H4 H 0.2389 1.0176 0.6678 0.069 Uiso 1 1 calc R . . . .
C5 C 0.2255(4) 0.8333(3) 0.6347(3) 0.0465(8) Uani 1 1 d . . . . .
C6 C 0.2187(4) 0.6321(3) 0.6021(3) 0.0454(8) Uani 1 1 d . . . . .
C7 C 0.1214(4) 0.6959(3) 0.5511(3) 0.0450(8) Uani 1 1 d . . . . .
C8 C 0.0197(4) 0.6473(4) 0.4854(3) 0.0484(8) Uani 1 1 d . . . . .
C9 C -0.0356(4) 0.5273(4) 0.4928(3) 0.0581(10) Uani 1 1 d . . . . .
H9 H -0.0045 0.4742 0.5379 0.070 Uiso 1 1 calc R . . . .
C10 C -0.1372(5) 0.4874(4) 0.4324(4) 0.0687(13) Uani 1 1 d . . . . .
H10 H -0.1749 0.4077 0.4379 0.082 Uiso 1 1 calc R . . . .
C11 C -0.1823(5) 0.5634(5) 0.3655(4) 0.0755(14) Uani 1 1 d . . . . .
H11 H -0.2507 0.5355 0.3256 0.091 Uiso 1 1 calc R . . . .
C12 C -0.1270(5) 0.6818(5) 0.3565(4) 0.0748(14) Uani 1 1 d . . . . .
H12 H -0.1571 0.7334 0.3102 0.090 Uiso 1 1 calc R . . . .
C13 C -0.0263(5) 0.7234(4) 0.4168(3) 0.0615(11) Uani 1 1 d . . . . .
H13 H 0.0107 0.8033 0.4110 0.074 Uiso 1 1 calc R . . . .
C14 C 0.3755(4) 0.4662(3) 0.5670(3) 0.0520(9) Uani 1 1 d . . . . .
H14 H 0.4452 0.5337 0.5679 0.062 Uiso 1 1 calc R . . . .
C15 C 0.4276(4) 0.3582(4) 0.6243(4) 0.0694(13) Uani 1 1 d . . . . .
C16 C 0.3470(5) 0.4271(4) 0.4700(4) 0.0675(12) Uani 1 1 d . . . . .

loop_
_atom_site_aniso_label
_atom_site_aniso_U_11
_atom_site_aniso_U_22
_atom_site_aniso_U_33
_atom_site_aniso_U_23
_atom_site_aniso_U_13
_atom_site_aniso_U_12
F1 0.093(2) 0.0735(18) 0.096(2) 0.0114(18) -0.0206(18) 0.0132(16)
F2 0.0781(17) 0.083(2) 0.154(4) -0.014(2) -0.001(2) 0.0374(16)
F3 0.0906(19) 0.0547(16) 0.175(4) 0.033(2) -0.028(2) -0.0134(14)
F4 0.098(2) 0.145(3) 0.108(3) -0.050(3) 0.020(2) 0.040(2)
F5 0.122(2) 0.0659(19) 0.120(3) -0.027(2) -0.027(2) -0.0239(17)
F6 0.0959(19) 0.0737(18) 0.0641(16) -0.0096(16) -0.0002(15) 0.0031(15)
O1 0.0476(12) 0.0389(12) 0.0640(15) 0.0028(12) 0.0050(12) 0.0028(10)
N1 0.0472(15) 0.0422(15) 0.0500(17) -0.0025(14) 0.0047(14) 0.0011(13)
N2 0.0486(14) 0.0431(15) 0.0597(19) 0.0007(15) 0.0036(16) 0.0023(13)
C1 0.057(2) 0.060(2) 0.047(2) 0.0028(19) -0.0029(18) 0.0028(19)
C2 0.066(2) 0.069(3) 0.053(2) -0.008(2) -0.008(2) -0.001(2)
C3 0.072(3) 0.060(3) 0.067(3) -0.019(2) -0.004(2) -0.007(2)
C4 0.062(2) 0.040(2) 0.071(3) -0.0070(19) 0.002(2) 0.0011(17)
C5 0.0458(17) 0.0419(18) 0.052(2) -0.0035(15) 0.0084(17) 0.0034(15)
C6 0.0478(17) 0.0361(15) 0.0522(19) -0.0032(15) 0.0039(16) 0.0019(14)
C7 0.0454(16) 0.0407(17) 0.049(2) -0.0028(16) 0.0046(16) 0.0029(15)
C8 0.0435(17) 0.0458(19) 0.056(2) -0.0038(17) 0.0041(17) 0.0027(15)
C9 0.053(2) 0.052(2) 0.069(3) -0.001(2) 0.007(2) 0.0020(17)
C10 0.058(2) 0.058(2) 0.090(4) -0.019(3) 0.003(3) -0.006(2)
C11 0.062(3) 0.084(4) 0.081(4) -0.022(3) -0.018(3) -0.001(2)
C12 0.073(3) 0.079(3) 0.073(3) -0.001(3) -0.018(3) 0.006(3)
C13 0.061(2) 0.059(2) 0.064(3) 0.001(2) -0.008(2) 0.000(2)
C14 0.0435(16) 0.0410(18) 0.072(2) -0.0078(18) 0.0044(19) 0.0014(15)
C15 0.054(2) 0.046(2) 0.108(4) -0.002(2) -0.005(3) 0.0093(18)
C16 0.064(2) 0.053(2) 0.085(3) -0.020(2) 0.004(3) 0.004(2)

loop_
_atom_type_symbol
_atom_type_description
_atom_type_scat_dispersion_real
_atom_type_scat_dispersion_imag
_atom_type_scat_source
C C 0.0181 0.0091 'International Tables Vol C Tables 4.2.6.8 and 6.1.1.4'
H H 0.0000 0.0000 'International Tables Vol C Tables 4.2.6.8 and 6.1.1.4'
F F 0.0727 0.0534 'International Tables Vol C Tables 4.2.6.8 and 6.1.1.4'
N N 0.0311 0.0180 'International Tables Vol C Tables 4.2.6.8 and 6.1.1.4'
O O 0.0492 0.0322 'International Tables Vol C Tables 4.2.6.8 and 6.1.1.4'

loop_
_geom_angle_atom_site_label_1
_geom_angle_atom_site_label_2
_geom_angle_atom_site_label_3
_geom_angle
_geom_angle_site_symmetry_1
_geom_angle_site_symmetry_3
_geom_angle_publ_flag
C6 O1 C14 116.4(3) . . ?
C1 N1 C5 122.4(3) . . ?
C1 N1 C6 132.0(3) . . ?
C6 N1 C5 105.6(3) . . ?
C5 N2 C7 106.6(3) . . ?
N1 C1 H1 120.5 . . ?
C2 C1 N1 118.9(4) . . ?
C2 C1 H1 120.5 . . ?
C1 C2 H2 119.7 . . ?
C1 C2 C3 120.5(4) . . ?
C3 C2 H2 119.7 . . ?
C2 C3 H3 119.7 . . ?
C4 C3 C2 120.5(4) . . ?
C4 C3 H3 119.7 . . ?
C3 C4 H4 120.0 . . ?
C3 C4 C5 120.0(4) . . ?
C5 C4 H4 120.0 . . ?
N1 C5 C4 117.6(4) . . ?
N2 C5 N1 111.0(3) . . ?
N2 C5 C4 131.4(4) . . ?
O1 C6 N1 120.8(3) . . ?
O1 C6 C7 131.6(3) . . ?
C7 C6 N1 107.4(3) . . ?
N2 C7 C6 109.3(3) . . ?
N2 C7 C8 121.4(3) . . ?
C6 C7 C8 129.2(3) . . ?
C9 C8 C7 121.4(4) . . ?
C13 C8 C7 119.5(4) . . ?
C13 C8 C9 119.0(4) . . ?
C8 C9 H9 120.2 . . ?
C10 C9 C8 119.7(4) . . ?
C10 C9 H9 120.2 . . ?
C9 C10 H10 119.6 . . ?
C11 C10 C9 120.8(4) . . ?
C11 C10 H10 119.6 . . ?
C10 C11 H11 119.9 . . ?
C10 C11 C12 120.3(5) . . ?
C12 C11 H11 119.9 . . ?
C11 C12 H12 120.2 . . ?
C11 C12 C13 119.6(5) . . ?
C13 C12 H12 120.2 . . ?
C8 C13 C12 120.7(4) . . ?
C8 C13 H13 119.7 . . ?
C12 C13 H13 119.7 . . ?
O1 C14 H14 109.5 . . ?
O1 C14 C15 105.2(4) . . ?
O1 C14 C16 110.5(3) . . ?
C15 C14 H14 109.5 . . ?
C15 C14 C16 112.4(4) . . ?
C16 C14 H14 109.5 . . ?
F1 C15 C14 110.0(4) . . ?
F2 C15 F1 105.7(4) . . ?
F2 C15 C14 111.7(5) . . ?
F3 C15 F1 107.2(5) . . ?
F3 C15 F2 108.2(4) . . ?
F3 C15 C14 113.7(4) . . ?
F4 C16 C14 110.4(4) . . ?
F5 C16 F4 108.2(4) . . ?
F5 C16 C14 112.3(5) . . ?
F6 C16 F4 108.0(5) . . ?
F6 C16 F5 107.3(4) . . ?
F6 C16 C14 110.5(3) . . ?

loop_
_geom_bond_atom_site_label_1
_geom_bond_atom_site_label_2
_geom_bond_distance
_geom_bond_site_symmetry_2
_geom_bond_publ_flag
F1 C15 1.341(6) . ?
F2 C15 1.323(5) . ?
F3 C15 1.311(5) . ?
F4 C16 1.321(5) . ?
F5 C16 1.318(5) . ?
F6 C16 1.315(6) . ?
O1 C6 1.372(4) . ?
O1 C14 1.424(5) . ?
N1 C1 1.372(5) . ?
N1 C5 1.398(5) . ?
N1 C6 1.379(5) . ?
N2 C5 1.329(5) . ?
N2 C7 1.375(4) . ?
C1 H1 0.9300 . ?
C1 C2 1.351(6) . ?
C2 H2 0.9300 . ?
C2 C3 1.416(6) . ?
C3 H3 0.9300 . ?
C3 C4 1.349(7) . ?
C4 H4 0.9300 . ?
C4 C5 1.410(5) . ?
C6 C7 1.378(5) . ?
C7 C8 1.469(5) . ?
C8 C9 1.393(6) . ?
C8 C13 1.380(6) . ?
C9 H9 0.9300 . ?
C9 C10 1.386(7) . ?
C10 H10 0.9300 . ?
C10 C11 1.358(8) . ?
C11 H11 0.9300 . ?
C11 C12 1.380(7) . ?
C12 H12 0.9300 . ?
C12 C13 1.386(7) . ?
C13 H13 0.9300 . ?
C14 H14 0.9800 . ?
C14 C15 1.521(6) . ?
C14 C16 1.531(7) . ?

loop_
_geom_torsion_atom_site_label_1
_geom_torsion_atom_site_label_2
_geom_torsion_atom_site_label_3
_geom_torsion_atom_site_label_4
_geom_torsion
_geom_torsion_site_symmetry_1
_geom_torsion_site_symmetry_2
_geom_torsion_site_symmetry_3
_geom_torsion_site_symmetry_4
_geom_torsion_publ_flag
O1 C6 C7 N2 177.0(4) . . . . ?
O1 C6 C7 C8 -1.2(7) . . . . ?
O1 C14 C15 F1 -64.8(4) . . . . ?
O1 C14 C15 F2 178.2(4) . . . . ?
O1 C14 C15 F3 55.4(5) . . . . ?
O1 C14 C16 F4 179.0(4) . . . . ?
O1 C14 C16 F5 -60.2(5) . . . . ?
O1 C14 C16 F6 59.6(4) . . . . ?
N1 C1 C2 C3 -0.6(7) . . . . ?
N1 C6 C7 N2 1.5(4) . . . . ?
N1 C6 C7 C8 -176.8(4) . . . . ?
N2 C7 C8 C9 -149.2(4) . . . . ?
N2 C7 C8 C13 28.4(5) . . . . ?
C1 N1 C5 N2 -178.1(4) . . . . ?
C1 N1 C5 C4 1.1(5) . . . . ?
C1 N1 C6 O1 1.5(6) . . . . ?
C1 N1 C6 C7 177.6(4) . . . . ?
C1 C2 C3 C4 1.4(7) . . . . ?
C2 C3 C4 C5 -1.0(7) . . . . ?
C3 C4 C5 N1 -0.3(6) . . . . ?
C3 C4 C5 N2 178.8(4) . . . . ?
C5 N1 C1 C2 -0.7(6) . . . . ?
C5 N1 C6 O1 -177.7(3) . . . . ?
C5 N1 C6 C7 -1.6(4) . . . . ?
C5 N2 C7 C6 -0.7(4) . . . . ?
C5 N2 C7 C8 177.7(3) . . . . ?
C6 O1 C14 C15 148.1(3) . . . . ?
C6 O1 C14 C16 -90.4(4) . . . . ?
C6 N1 C1 C2 -179.8(4) . . . . ?
C6 N1 C5 N2 1.2(4) . . . . ?
C6 N1 C5 C4 -179.5(4) . . . . ?
C6 C7 C8 C9 28.8(6) . . . . ?
C6 C7 C8 C13 -153.5(4) . . . . ?
C7 N2 C5 N1 -0.3(4) . . . . ?
C7 N2 C5 C4 -179.4(4) . . . . ?
C7 C8 C9 C10 176.4(4) . . . . ?
C7 C8 C13 C12 -177.0(4) . . . . ?
C8 C9 C10 C11 0.8(7) . . . . ?
C9 C8 C13 C12 0.7(6) . . . . ?
C9 C10 C11 C12 0.2(8) . . . . ?
C10 C11 C12 C13 -0.8(8) . . . . ?
C11 C12 C13 C8 0.3(8) . . . . ?
C13 C8 C9 C10 -1.2(6) . . . . ?
C14 O1 C6 N1 -79.3(5) . . . . ?
C14 O1 C6 C7 105.6(5) . . . . ?
C15 C14 C16 F4 -63.7(5) . . . . ?
C15 C14 C16 F5 57.1(5) . . . . ?
C15 C14 C16 F6 176.8(3) . . . . ?
C16 C14 C15 F1 174.9(3) . . . . ?
C16 C14 C15 F2 57.9(5) . . . . ?
C16 C14 C15 F3 -64.9(6) . . . . ?
